data_4513036
loop_
_publ_author_name
'Hawes, Chris S.'
'Knowles, Gregory P.'
'Chaffee, Alan L.'
'Turner, David R.'
'Batten, Stuart R.'

_publ_section_title
;
 Modulating Porosity through Conformer-Dependent Hydrogen Bonding in
 Copper(II) Coordination Polymers
;
_journal_issue 7
_journal_name_full 'Crystal Growth &amp; Design'
_journal_page_first 3417
_journal_paper_doi 10.1021/acs.cgd.5b00502
_journal_volume 15
_journal_year 2015
_chemical_formula_moiety 'C18 H20 N2 O4, 2(H2 O)'
_chemical_formula_sum 'C18 H24 N2 O6'
_chemical_formula_weight 364.39
_chemical_name_systematic
;
 ? 
;
_space_group_crystal_system triclinic
_space_group_IT_number 2
_space_group_name_Hall '-P 1'
_space_group_name_H-M_alt 'P -1'
_symmetry_space_group_name_Hall '-P 1'
_symmetry_space_group_name_H-M 'P -1'
_atom_sites_solution_hydrogens geom
_atom_sites_solution_primary direct
_atom_sites_solution_secondary difmap
_audit_creation_date 2014-10-29
_audit_creation_method
;
Olex2 1.2
(compiled 2014.09.19 svn.r3010 for OlexSys, GUI svn.r4874)
;
_cell_angle_alpha 78.40(3)
_cell_angle_beta 86.55(3)
_cell_angle_gamma 78.71(3)
_cell_formula_units_Z 2
_cell_length_a 6.238(2)
_cell_length_b 8.098(2)
_cell_length_c 18.502(4)
_cell_measurement_reflns_used 4243
_cell_measurement_temperature 100(2)
_cell_measurement_theta_max 27.93
_cell_measurement_theta_min 1.12
_cell_volume 897.6(4)
_computing_cell_refinement 'XDS (Kabsch, 1993)'
_computing_data_collection 'BluIce (McPhillips, 2002)'
_computing_data_reduction 'XDS (Kabsch, 1993)'
_computing_molecular_graphics 'Olex2 (Dolomanov et al., 2009)'
_computing_publication_material 'Olex2 (Dolomanov et al., 2009)'
_computing_structure_refinement 'XLMP (Sheldrick, 2008)'
_computing_structure_solution 'XS (Sheldrick, 2008)'
_diffrn_ambient_temperature 100
_diffrn_measured_fraction_theta_full 0.988
_diffrn_measured_fraction_theta_max 0.987
_diffrn_measurement_device_type 'ADSC Quantum 210r'
_diffrn_measurement_method 'Phi Scan'
_diffrn_radiation_monochromator 'Silicon Double Crystal'
_diffrn_radiation_type Synchrotron
_diffrn_radiation_wavelength 0.71090
_diffrn_reflns_av_R_equivalents 0.0619
_diffrn_reflns_av_unetI/netI 0.0365
_diffrn_reflns_limit_h_max 8
_diffrn_reflns_limit_h_min -8
_diffrn_reflns_limit_k_max 10
_diffrn_reflns_limit_k_min -10
_diffrn_reflns_limit_l_max 24
_diffrn_reflns_limit_l_min -24
_diffrn_reflns_number 29711
_diffrn_reflns_theta_full 26.00
_diffrn_reflns_theta_max 27.93
_diffrn_reflns_theta_min 1.12
_diffrn_source 'Australian Synchrotron'
_diffrn_standards_number 0
_exptl_absorpt_coefficient_mu 0.102
_exptl_absorpt_correction_type multi-scan
_exptl_absorpt_process_details 'XScale within XDS'
_exptl_crystal_colour colourless
_exptl_crystal_density_diffrn 1.348
_exptl_crystal_density_method 'not measured'
_exptl_crystal_description plate
_exptl_crystal_F_000 388
_exptl_crystal_size_max 0.04
_exptl_crystal_size_mid 0.03
_exptl_crystal_size_min 0.01
_refine_diff_density_max 0.388
_refine_diff_density_min -0.325
_refine_diff_density_rms 0.054
_refine_ls_extinction_method none
_refine_ls_goodness_of_fit_ref 1.068
_refine_ls_hydrogen_treatment mixed
_refine_ls_matrix_type full
_refine_ls_number_parameters 259
_refine_ls_number_reflns 4243
_refine_ls_number_restraints 8
_refine_ls_restrained_S_all 1.069
_refine_ls_R_factor_all 0.0470
_refine_ls_R_factor_gt 0.0442
_refine_ls_shift/su_max 0.001
_refine_ls_shift/su_mean 0.000
_refine_ls_structure_factor_coef Fsqd
_refine_ls_weighting_details 'calc w=1/[\s^2^(Fo^2^)+(0.0830P)^2^+0.1920P] where P=(Fo^2^+2Fc^2^)/3'
_refine_ls_weighting_scheme calc
_refine_ls_wR_factor_gt 0.1316
_refine_ls_wR_factor_ref 0.1349
_reflns_number_gt 3882
_reflns_number_total 4243
_reflns_threshold_expression >2sigma(I)
_cod_data_source_file cg5b00502_si_002.cif
_cod_data_source_block L12H2O
_cod_depositor_comments
;
The following automatic conversions were performed:

'_exptl_absorpt_correction_type' value 'Multi-Scan' changed to
'multi-scan' according to
/usr/data/users/saulius/crontab/automatic-downloads/rss-feeds/ACS/lib/dictionaries/cif_core.dic
dictionary named 'cif_core.dic' version 2.4.2 from 2011-04-26.

Automatic conversion script
Id: cif_fix_values 3271 2015-04-21 07:52:19Z andrius 

 Adding full bibliography for 4513036--4513038.cif.
;
_cod_database_code 4513036
_olex2_refinement_description
;
1. Fixed Uiso
 At 1.2 times of:
  All C(H) groups, All C(H,H) groups, All N(H,H) groups, All O(H,H) groups
2. Restrained distances
 O26-H26B
 0.85 with sigma of 0.02
 O26-H26A
 0.85 with sigma of 0.02
 O25-H25B
 0.85 with sigma of 0.02
 O25-H25A
 0.85 with sigma of 0.02
 H11B-N11
 0.92 with sigma of 0.02
 N11-H11A
 0.92 with sigma of 0.02
 N14-H14A
 0.92 with sigma of 0.02
 H14B-N14
 0.92 with sigma of 0.02
3.a Secondary CH2 refined with riding coordinates:
 C10(H10A,H10B), C12(H12A,H12B), C13(H13A,H13B), C15(H15A,H15B)
3.b Aromatic/amide H refined with riding coordinates:
 C5(H5), C6(H6), C8(H8), C9(H9), C17(H17), C18(H18), C20(H20), C21(H21)
;
_olex2_submission_special_instructions 'No special instructions were received'

loop_
_space_group_symop_id
_space_group_symop_operation_xyz
1 'x, y, z'
2 '-x, -y, -z'

loop_
_atom_site_label
_atom_site_type_symbol
_atom_site_fract_x
_atom_site_fract_y
_atom_site_fract_z
_atom_site_U_iso_or_equiv
_atom_site_adp_type
_atom_site_occupancy
_atom_site_calc_flag
_atom_site_refinement_flags_posn
O1 O 0.90592(12) 0.52908(9) 0.31742(4) 0.01722(17) Uani 1 d .
O3 O 0.59568(12) 0.42965(9) 0.33252(4) 0.01982(18) Uani 1 d .
O23 O 0.90869(12) 0.08813(9) 1.17135(4) 0.01717(17) Uani 1 d .
O24 O 0.64689(14) -0.06156(10) 1.17090(4) 0.0257(2) Uani 1 d .
N11 N 0.99404(13) 0.14166(10) 0.70424(4) 0.01225(18) Uani 1 d D
H11A H 1.045(2) 0.0677(16) 0.7469(6) 0.015 Uiso 1 d DR
H11B H 1.067(2) 0.2320(15) 0.6956(7) 0.015 Uiso 1 d DR
N14 N 0.50247(13) 0.35890(10) 0.79789(4) 0.01182(18) Uani 1 d D
H14A H 0.424(2) 0.2741(15) 0.8083(7) 0.014 Uiso 1 d DR
H14B H 0.453(2) 0.4306(16) 0.7541(6) 0.014 Uiso 1 d DR
C2 C 0.77903(16) 0.44033(11) 0.35477(5) 0.0131(2) Uani 1 d .
C4 C 0.84750(15) 0.33847(11) 0.42993(5) 0.0124(2) Uani 1 d .
C5 C 1.05323(15) 0.33675(12) 0.45623(5) 0.0145(2) Uani 1 d .
H5 H 1.1510 0.4002 0.4268 0.017 Uiso 1 calc R
C6 C 1.11447(15) 0.24181(12) 0.52565(5) 0.0153(2) Uani 1 d .
H6 H 1.2538 0.2420 0.5437 0.018 Uiso 1 calc R
C7 C 0.97396(15) 0.14647(11) 0.56902(5) 0.0128(2) Uani 1 d .
C8 C 0.76904(15) 0.14748(12) 0.54224(5) 0.0147(2) Uani 1 d .
H8 H 0.6723 0.0824 0.5713 0.018 Uiso 1 calc R
C9 C 0.70639(15) 0.24327(12) 0.47327(5) 0.0143(2) Uani 1 d .
H9 H 0.5664 0.2440 0.4555 0.017 Uiso 1 calc R
C10 C 1.04340(16) 0.04103(12) 0.64332(5) 0.0145(2) Uani 1 d .
H10A H 0.9676 -0.0580 0.6545 0.017 Uiso 1 calc R
H10B H 1.2025 -0.0044 0.6415 0.017 Uiso 1 calc R
C12 C 0.75765(15) 0.20577(12) 0.71711(5) 0.01330(19) Uani 1 d .
H12A H 0.6760 0.1104 0.7235 0.016 Uiso 1 calc R
H12B H 0.6977 0.2943 0.6744 0.016 Uiso 1 calc R
C13 C 0.73513(15) 0.28182(12) 0.78645(5) 0.01310(19) Uani 1 d .
H13A H 0.7858 0.1910 0.8295 0.016 Uiso 1 calc R
H13B H 0.8265 0.3708 0.7813 0.016 Uiso 1 calc R
C15 C 0.46730(15) 0.46525(12) 0.85697(5) 0.0140(2) Uani 1 d .
H15A H 0.3102 0.5168 0.8600 0.017 Uiso 1 calc R
H15B H 0.5501 0.5600 0.8434 0.017 Uiso 1 calc R
C16 C 0.53916(15) 0.36091(11) 0.93122(5) 0.01249(19) Uani 1 d .
C17 C 0.74259(15) 0.36317(12) 0.95817(5) 0.0142(2) Uani 1 d .
H17 H 0.8369 0.4310 0.9294 0.017 Uiso 1 calc R
C18 C 0.80768(15) 0.26669(12) 1.02681(5) 0.0138(2) Uani 1 d .
H18 H 0.9458 0.2697 1.0450 0.017 Uiso 1 calc R
C19 C 0.67164(15) 0.16536(11) 1.06930(5) 0.0126(2) Uani 1 d .
C20 C 0.46733(16) 0.16371(12) 1.04275(5) 0.0147(2) Uani 1 d .
H20 H 0.3729 0.0960 1.0715 0.018 Uiso 1 calc R
C21 C 0.40231(15) 0.26111(12) 0.97424(5) 0.0149(2) Uani 1 d .
H21 H 0.2630 0.2597 0.9565 0.018 Uiso 1 calc R
C22 C 0.74549(16) 0.05594(12) 1.14251(5) 0.0141(2) Uani 1 d .
O26 O 0.41653(15) 0.15031(11) 0.31423(5) 0.0290(2) Uani 1 d D
H26A H 0.347(2) 0.1977(19) 0.2749(8) 0.035 Uiso 1 d DR
H26B H 0.472(3) 0.2365(19) 0.3222(9) 0.035 Uiso 1 d DR
O25 O 0.90383(14) 0.65734(11) 0.79702(5) 0.0257(2) Uani 1 d D
H25A H 0.977(2) 0.6194(19) 0.7650(8) 0.031 Uiso 1 d DR
H25B H 0.970(2) 0.7309(18) 0.8098(8) 0.031 Uiso 1 d DR

loop_
_atom_site_aniso_label
_atom_site_aniso_U_11
_atom_site_aniso_U_22
_atom_site_aniso_U_33
_atom_site_aniso_U_23
_atom_site_aniso_U_13
_atom_site_aniso_U_12
O1 0.0218(4) 0.0168(3) 0.0122(3) 0.0018(2) -0.0002(3) -0.0063(3)
O3 0.0212(4) 0.0224(4) 0.0145(3) 0.0050(3) -0.0077(3) -0.0076(3)
O23 0.0203(4) 0.0178(3) 0.0130(3) 0.0021(3) -0.0066(3) -0.0058(3)
O24 0.0374(5) 0.0227(4) 0.0180(4) 0.0076(3) -0.0095(3) -0.0174(3)
N11 0.0141(4) 0.0135(4) 0.0081(3) -0.0004(3) -0.0020(3) -0.0014(3)
N14 0.0137(4) 0.0131(4) 0.0080(3) -0.0004(3) -0.0017(3) -0.0022(3)
C2 0.0170(4) 0.0112(4) 0.0106(4) -0.0016(3) -0.0016(3) -0.0015(3)
C4 0.0156(4) 0.0117(4) 0.0093(4) -0.0016(3) -0.0007(3) -0.0013(3)
C5 0.0151(4) 0.0161(4) 0.0116(4) -0.0005(3) 0.0003(3) -0.0039(3)
C6 0.0138(4) 0.0187(4) 0.0127(4) -0.0024(3) -0.0022(3) -0.0015(3)
C7 0.0153(4) 0.0127(4) 0.0090(4) -0.0021(3) -0.0006(3) 0.0009(3)
C8 0.0167(4) 0.0161(4) 0.0104(4) -0.0002(3) 0.0009(3) -0.0041(3)
C9 0.0142(4) 0.0170(4) 0.0114(4) -0.0013(3) -0.0013(3) -0.0031(3)
C10 0.0183(4) 0.0141(4) 0.0090(4) -0.0019(3) -0.0014(3) 0.0015(3)
C12 0.0141(4) 0.0157(4) 0.0103(4) -0.0034(3) -0.0016(3) -0.0019(3)
C13 0.0137(4) 0.0156(4) 0.0102(4) -0.0031(3) -0.0015(3) -0.0021(3)
C15 0.0182(4) 0.0130(4) 0.0092(4) -0.0016(3) -0.0014(3) 0.0005(3)
C16 0.0152(4) 0.0124(4) 0.0088(4) -0.0022(3) -0.0008(3) 0.0004(3)
C17 0.0160(4) 0.0154(4) 0.0106(4) -0.0005(3) 0.0011(3) -0.0041(3)
C18 0.0134(4) 0.0165(4) 0.0114(4) -0.0020(3) -0.0021(3) -0.0024(3)
C19 0.0160(4) 0.0118(4) 0.0095(4) -0.0013(3) -0.0008(3) -0.0019(3)
C20 0.0165(4) 0.0163(4) 0.0115(4) -0.0006(3) -0.0004(3) -0.0052(3)
C21 0.0140(4) 0.0181(4) 0.0123(4) -0.0018(3) -0.0018(3) -0.0026(3)
C22 0.0193(4) 0.0119(4) 0.0109(4) -0.0007(3) -0.0030(3) -0.0029(3)
O26 0.0324(4) 0.0222(4) 0.0332(4) -0.0014(3) -0.0066(4) -0.0096(3)
O25 0.0268(4) 0.0284(4) 0.0278(4) -0.0125(3) 0.0056(3) -0.0139(3)

loop_
_atom_type_symbol
_atom_type_description
_atom_type_scat_dispersion_real
_atom_type_scat_dispersion_imag
_atom_type_scat_source
C C 0.0033 0.0016 'International Tables Vol C Tables 4.2.6.8 and 6.1.1.4'
H H 0.0000 0.0000 'International Tables Vol C Tables 4.2.6.8 and 6.1.1.4'
N N 0.0061 0.0033 'International Tables Vol C Tables 4.2.6.8 and 6.1.1.4'
O O 0.0106 0.0060 'International Tables Vol C Tables 4.2.6.8 and 6.1.1.4'

loop_
_geom_angle_atom_site_label_1
_geom_angle_atom_site_label_2
_geom_angle_atom_site_label_3
_geom_angle
C12 N11 C10 114.64(8)
C13 N14 C15 113.55(7)
O1 C2 O3 123.56(9)
O1 C2 C4 119.07(9)
O3 C2 C4 117.37(9)
C5 C4 C2 120.37(9)
C9 C4 C2 120.03(9)
C9 C4 C5 119.59(9)
C6 C5 C4 119.75(9)
C5 C6 C7 120.78(9)
C6 C7 C8 119.27(9)
C6 C7 C10 120.44(9)
C8 C7 C10 120.28(9)
C9 C8 C7 120.16(9)
C8 C9 C4 120.44(9)
N11 C10 C7 112.82(7)
N11 C12 C13 107.74(8)
N14 C13 C12 109.19(8)
N14 C15 C16 112.11(7)
C17 C16 C15 120.61(9)
C21 C16 C15 120.25(9)
C21 C16 C17 119.14(9)
C18 C17 C16 120.28(9)
C17 C18 C19 120.44(9)
C18 C19 C20 119.43(9)
C18 C19 C22 120.44(9)
C20 C19 C22 120.11(9)
C21 C20 C19 119.95(9)
C20 C21 C16 120.74(9)
O23 C22 C19 117.45(8)
O24 C22 O23 123.69(9)
O24 C22 C19 118.85(9)

loop_
_geom_bond_atom_site_label_1
_geom_bond_atom_site_label_2
_geom_bond_distance
O1 C2 1.2561(12)
O3 C2 1.2628(12)
O23 C22 1.2705(12)
O24 C22 1.2445(13)
N11 C10 1.5029(12)
N11 C12 1.4861(13)
N14 C13 1.4840(13)
N14 C15 1.5035(12)
C2 C4 1.5062(13)
C4 C5 1.3962(14)
C4 C9 1.3945(14)
C5 C6 1.3905(14)
C6 C7 1.3927(14)
C7 C8 1.3965(14)
C7 C10 1.5037(13)
C8 C9 1.3878(14)
C12 C13 1.5188(13)
C15 C16 1.5037(13)
C16 C17 1.3958(13)
C16 C21 1.3947(14)
C17 C18 1.3883(13)
C18 C19 1.3944(14)
C19 C20 1.3966(14)
C19 C22 1.5049(13)
C20 C21 1.3885(14)

loop_
_geom_hbond_atom_site_label_D
_geom_hbond_atom_site_label_H
_geom_hbond_atom_site_label_A
_geom_hbond_distance_DH
_geom_hbond_distance_HA
_geom_hbond_distance_DA
_geom_hbond_angle_DHA
_geom_hbond_site_symmetry_A
N11 H11A O23 0.921(11) 1.762(11) 2.6706(14) 168.3(12) 2_757
N11 H11A O24 0.921(11) 2.509(12) 3.1978(15) 131.8(10) 2_757
N11 H11B O1 0.917(11) 1.941(12) 2.8020(13) 155.7(12) 2_766
N14 H14B O3 0.927(11) 1.771(11) 2.6897(14) 170.3(12) 2_666

loop_
_geom_torsion_atom_site_label_1
_geom_torsion_atom_site_label_2
_geom_torsion_atom_site_label_3
_geom_torsion_atom_site_label_4
_geom_torsion
O1 C2 C4 C5 -2.86(13)
O1 C2 C4 C9 178.02(8)
O3 C2 C4 C5 176.41(8)
O3 C2 C4 C9 -2.72(13)
N11 C12 C13 N14 175.81(6)
N14 C15 C16 C17 98.96(10)
N14 C15 C16 C21 -81.36(11)
C2 C4 C5 C6 -179.85(8)
C2 C4 C9 C8 179.27(8)
C4 C5 C6 C7 0.79(15)
C5 C4 C9 C8 0.14(14)
C5 C6 C7 C8 -0.28(14)
C5 C6 C7 C10 178.64(8)
C6 C7 C8 C9 -0.31(14)
C6 C7 C10 N11 87.35(11)
C7 C8 C9 C4 0.38(14)
C8 C7 C10 N11 -93.75(11)
C9 C4 C5 C6 -0.72(14)
C10 N11 C12 C13 172.24(7)
C10 C7 C8 C9 -179.23(8)
C12 N11 C10 C7 63.38(10)
C13 N14 C15 C16 -61.45(10)
C15 N14 C13 C12 -169.64(7)
C15 C16 C17 C18 179.91(8)
C15 C16 C21 C20 179.73(8)
C16 C17 C18 C19 0.57(14)
C17 C16 C21 C20 -0.58(14)
C17 C18 C19 C20 -1.01(14)
C17 C18 C19 C22 177.82(8)
C18 C19 C20 C21 0.66(14)
C18 C19 C22 O23 15.70(13)
C18 C19 C22 O24 -163.31(9)
C19 C20 C21 C16 0.14(15)
C20 C19 C22 O23 -165.48(9)
C20 C19 C22 O24 15.52(14)
C21 C16 C17 C18 0.22(14)
C22 C19 C20 C21 -178.18(8)
